data_1536184
loop_
_publ_author_name
'Nuss, J.'
'Jansen, M.'

_publ_section_title
;
 Ba3 P3 I2 und Ba5 P5 I3: Stufenweise Oxidation von Bariumphosphid mit Iod
;
_journal_name_full 'Zeitschrift fuer Anorganische und Allgemeine Chemie'
_journal_page_first 387
_journal_page_last 393
_journal_volume 629
_journal_year 2003
_chemical_formula_sum 'Ba5 I3 P5'
_chemical_name_systematic 'Ba5 (P4) P I3'
_space_group_IT_number 12
_symmetry_space_group_name_Hall '-C 2y'
_symmetry_space_group_name_H-M 'C 1 2/m 1'
_cell_angle_alpha 90
_cell_angle_beta 92.2
_cell_angle_gamma 90
_cell_formula_units_Z 4
_cell_length_a 42.664
_cell_length_b 4.5632
_cell_length_c 9.431
_cell_volume 1834.715
_citation_journal_id_ASTM ZAACAB
_cod_data_source_file Nuss_ZAACAB_2003_789.cif
_cod_data_source_block Ba5I3P5
_cod_database_code 1536184

loop_
_symmetry_equiv_pos_as_xyz
x,y,z
-x,y,-z
-x,-y,-z
x,-y,z
x+1/2,y+1/2,z
-x+1/2,y+1/2,-z
-x+1/2,-y+1/2,-z
x+1/2,-y+1/2,z

loop_
_atom_site_label
_atom_site_type_symbol
_atom_site_fract_x
_atom_site_fract_y
_atom_site_fract_z
_atom_site_occupancy
_atom_site_U_iso_or_equiv
Ba3 Ba+2 0.638405 0 0.58478 1 0.0
Ba5 Ba+2 0.739996 0 0.77569 1 0.0
P3 P-1 0.13037 0 0.8263 1 0.0
P1 P-1 0.20934 0 0.9734 1 0.0
P5 P-1 0.51416 0 0.6049 1 0.0
P2 P-1 0.17986 0 0.7829 1 0.0
I2 I-1 0.710008 0 0.39591 1 0.0
Ba4 Ba+2 0.657572 0 0.04936 1 0.0
Ba1 Ba+2 0.059106 0 0.7943 1 0.0
I1 I-1 0.124996 0 0.29932 1 0.0
I3 I-1 0.55146 0 0.06781 1 0.0
P4 P-1 0.56391 0 0.5603 1 0.0
Ba2 Ba+2 0.041776 0 0.34932 1 0.0
